data_4506277
loop_
_publ_author_name
'Gustafsson, Mikaela'
'Su, Jie'
'Yue, Huijuan'
'Yao, Qingxia'
'Zou, Xiaodong'

_publ_section_title
;
 A Family of Flexible Lanthanide Bipyridinedicarboxylate Metal--Organic
 Frameworks Showing Reversible Single-Crystal to Single-Crystal
 Transformations
;
_journal_issue 6
_journal_name_full 'Crystal Growth &amp; Design'
_journal_page_first 3243
_journal_paper_doi 10.1021/cg300379u
_journal_volume 12
_journal_year 2012
_chemical_formula_sum 'C36 H18 Gd2 N6 O15'
_chemical_formula_weight 1089.06
_chemical_name_common SUMOF-6-Gd(dry)
_chemical_name_systematic
;
?
;
_space_group_IT_number 14
_symmetry_cell_setting monoclinic
_symmetry_space_group_name_Hall '-P 2ybc'
_symmetry_space_group_name_H-M 'P 1 21/c 1'
_atom_sites_solution_hydrogens geom
_atom_sites_solution_primary direct
_atom_sites_solution_secondary difmap
_audit_creation_method SHELXL-97
_cell_angle_alpha 90.00
_cell_angle_beta 98.137(10)
_cell_angle_gamma 90.00
_cell_formula_units_Z 4
_cell_length_a 27.0154(19)
_cell_length_b 11.5213(18)
_cell_length_c 16.995(3)
_cell_measurement_reflns_used 4953
_cell_measurement_temperature 293(2)
_cell_measurement_theta_max 33.2064
_cell_measurement_theta_min 3.9650
_cell_volume 5236.5(13)
_computing_structure_refinement 'SHELXL-97 (Sheldrick, 1997)'
_computing_structure_solution 'SHELXS-97 (Sheldrick, 1997)'
_diffrn_ambient_temperature 293(2)
_diffrn_detector_area_resol_mean 16.5467
_diffrn_measured_fraction_theta_full 0.987
_diffrn_measured_fraction_theta_max 0.980
_diffrn_measurement_device_type 'Xcalibur, Sapphire3'
_diffrn_radiation_monochromator graphite
_diffrn_radiation_source 'Enhance (Mo) X-ray Source'
_diffrn_radiation_type MoK\a
_diffrn_radiation_wavelength 0.71073
_diffrn_reflns_av_R_equivalents 0.1798
_diffrn_reflns_av_sigmaI/netI 0.1593
_diffrn_reflns_limit_h_max 33
_diffrn_reflns_limit_h_min -33
_diffrn_reflns_limit_k_max 13
_diffrn_reflns_limit_k_min -14
_diffrn_reflns_limit_l_max 21
_diffrn_reflns_limit_l_min -21
_diffrn_reflns_number 65016
_diffrn_reflns_theta_full 25.00
_diffrn_reflns_theta_max 26.37
_diffrn_reflns_theta_min 3.97
_exptl_absorpt_coefficient_mu 2.569
_exptl_absorpt_correction_T_max 1.00000
_exptl_absorpt_correction_T_min 0.96155
_exptl_absorpt_correction_type multi-scan
_exptl_crystal_colour colorless
_exptl_crystal_density_diffrn 1.381
_exptl_crystal_density_method 'not measured'
_exptl_crystal_description rhombic
_exptl_crystal_F_000 2096
_exptl_crystal_size_max 0.12
_exptl_crystal_size_mid 0.08
_exptl_crystal_size_min 0.04
_platon_squeeze_details
;
;
_refine_diff_density_max 2.335
_refine_diff_density_min -1.855
_refine_diff_density_rms 0.183
_refine_ls_extinction_method none
_refine_ls_goodness_of_fit_ref 1.006
_refine_ls_hydrogen_treatment constr
_refine_ls_matrix_type full
_refine_ls_number_parameters 450
_refine_ls_number_reflns 10498
_refine_ls_number_restraints 32
_refine_ls_restrained_S_all 1.011
_refine_ls_R_factor_all 0.1800
_refine_ls_R_factor_gt 0.0846
_refine_ls_shift/su_max 0.000
_refine_ls_shift/su_mean 0.000
_refine_ls_structure_factor_coef Fsqd
_refine_ls_weighting_details 'calc w=1/[\s^2^(Fo^2^)+(0.0800P)^2^+0.0000P] where P=(Fo^2^+2Fc^2^)/3'
_refine_ls_weighting_scheme calc
_refine_ls_wR_factor_gt 0.1900
_refine_ls_wR_factor_ref 0.2190
_reflns_number_gt 4915
_reflns_number_total 10498
_reflns_threshold_expression >2sigma(I)
_cod_data_source_file cg300379u_si_002.cif
_cod_data_source_block 4c
_cod_original_cell_volume 5236.4(12)
_cod_original_sg_symbol_H-M 'P 21/c'
_cod_database_code 4506277

loop_
_symmetry_equiv_pos_as_xyz
'x, y, z'
'-x, y+1/2, -z+1/2'
'-x, -y, -z'
'x, -y-1/2, z-1/2'

loop_
_atom_site_label
_atom_site_type_symbol
_atom_site_fract_x
_atom_site_fract_y
_atom_site_fract_z
_atom_site_U_iso_or_equiv
_atom_site_adp_type
_atom_site_occupancy
_atom_site_symmetry_multiplicity
_atom_site_calc_flag
_atom_site_refinement_flags
Gd1 Gd 0.248095(18) 0.38013(7) 0.30895(4) 0.0602(3) Uani 1 1 d .
Gd2 Gd 0.24916(2) 0.19120(8) 0.53076(4) 0.0712(3) Uani 1 1 d .
O1 O 0.2962(3) 0.4131(13) 0.4277(7) 0.122(5) Uani 1 1 d U
O2 O 0.1857(3) 0.2290(9) 0.2821(7) 0.082(3) Uani 1 1 d .
O3 O 0.2977(3) 0.2103(9) 0.3257(6) 0.078(3) Uani 1 1 d .
O4 O 0.1848(3) 0.4479(9) 0.3827(6) 0.075(3) Uani 1 1 d .
O5 O 0.1966(3) 0.4364(8) 0.1973(5) 0.059(2) Uani 1 1 d .
O6 O 0.3200(3) 0.4240(9) 0.2496(5) 0.073(3) Uani 1 1 d .
O7 O 0.2543(4) 0.5917(12) 0.3070(9) 0.146(6) Uani 1 1 d .
O8 O 0.1743(3) 0.1411(9) 0.5789(6) 0.073(3) Uani 1 1 d .
O9 O 0.2044(3) 0.1673(10) 0.4024(7) 0.087(3) Uani 1 1 d .
O10 O 0.1994(3) 0.3556(10) 0.4986(8) 0.092(4) Uani 1 1 d .
O11 O 0.3109(4) 0.3383(15) 0.5501(7) 0.137(6) Uani 1 1 d .
O12 O 0.2374(5) -0.0367(17) 0.5130(9) 0.175(7) Uani 1 1 d .
O13 O 0.2454(4) 0.2960(16) 0.6598(7) 0.157(7) Uani 1 1 d .
O14 O 0.3116(4) 0.1318(9) 0.4485(7) 0.083(3) Uiso 1 1 d .
O15 O 0.3071(4) 0.394(2) 0.1244(9) 0.235(12) Uani 1 1 d .
C1 C 0.0248(2) 0.4914(8) 0.4943(5) 0.070(4) Uani 1 1 d GD
N2 N 0.0440(3) 0.5508(7) 0.4342(5) 0.083(4) Uani 1 1 d GD
C3 C 0.0923(3) 0.5280(8) 0.4190(5) 0.071(4) Uani 1 1 d GD
H3 H 0.1051 0.5678 0.3787 0.085 Uiso 1 1 calc R
C4 C 0.1214(2) 0.4456(8) 0.4639(5) 0.061(4) Uani 1 1 d GD
C5 C 0.1022(3) 0.3861(8) 0.5240(5) 0.087(5) Uani 1 1 d GD
H5 H 0.1217 0.3309 0.5541 0.104 Uiso 1 1 calc R
C6 C 0.0539(3) 0.4090(8) 0.5392(5) 0.071(5) Uani 1 1 d GD
H6 H 0.0411 0.3692 0.5795 0.085 Uiso 1 1 calc R
C7 C 0.1730(5) 0.4163(13) 0.4467(11) 0.070(5) Uani 1 1 d D
C11 C 0.4756(2) 0.4845(9) 0.5015(5) 0.112(7) Uani 1 1 d GD
C12 C 0.4599(3) 0.4311(11) 0.5671(5) 0.130(7) Uani 0.50 1 d PGD
H12 H 0.4829 0.4143 0.6116 0.156 Uiso 0.50 1 calc PR
C13 C 0.4098(3) 0.4029(11) 0.5660(5) 0.123(8) Uani 1 1 d GD
H13 H 0.3993 0.3672 0.6098 0.148 Uiso 1 1 calc R
C14 C 0.3754(2) 0.4280(10) 0.4993(6) 0.091(6) Uani 1 1 d GD
C15 C 0.3911(3) 0.4814(11) 0.4338(5) 0.135(9) Uani 1 1 d GD
H15 H 0.3680 0.4982 0.3892 0.162 Uiso 1 1 calc R
C16 C 0.4412(3) 0.5096(10) 0.4349(5) 0.109(6) Uani 0.50 1 d PGDU
H16 H 0.4517 0.5454 0.3911 0.131 Uiso 0.50 1 calc PR
N12 N 0.4599(3) 0.4311(11) 0.5671(5) 0.130(7) Uani 0.50 1 d PD
N16 N 0.4412(3) 0.5096(10) 0.4349(5) 0.109(6) Uani 0.50 1 d PDU
C17 C 0.3224(5) 0.391(2) 0.4922(11) 0.122(9) Uani 1 1 d D
C21 C 0.0360(2) 0.0077(9) 0.3299(5) 0.071(4) Uani 1 1 d GD
N22 N 0.0718(3) -0.0070(8) 0.3964(4) 0.082(4) Uani 1 1 d GD
C23 C 0.1186(2) 0.0441(8) 0.3990(4) 0.074(5) Uani 1 1 d GD
H23 H 0.1426 0.0343 0.4435 0.089 Uiso 1 1 calc R
C24 C 0.1296(2) 0.1100(8) 0.3352(5) 0.072(4) Uani 1 1 d GD
C25 C 0.0938(3) 0.1247(10) 0.2687(5) 0.103(7) Uani 1 1 d GD
H25 H 0.1011 0.1688 0.2260 0.124 Uiso 1 1 calc R
C26 C 0.0470(3) 0.0736(11) 0.2661(5) 0.115(8) Uani 1 1 d GD
H26 H 0.0230 0.0834 0.2216 0.138 Uiso 1 1 calc R
C27 C 0.1770(5) 0.1734(13) 0.3398(10) 0.058(4) Uani 1 1 d D
C31 C 0.01150(19) 0.4666(8) 0.1628(5) 0.062(4) Uani 1 1 d GD
N32 N 0.0485(3) 0.4863(9) 0.2270(4) 0.096(5) Uani 1 1 d GD
C33 C 0.0981(2) 0.4617(9) 0.2207(4) 0.086(5) Uani 1 1 d GD
H33 H 0.1229 0.4749 0.2637 0.103 Uiso 1 1 calc R
C34 C 0.11082(19) 0.4174(8) 0.1501(5) 0.051(4) Uani 1 1 d GD
C35 C 0.0738(3) 0.3977(8) 0.0859(4) 0.087(5) Uani 1 1 d GD
H35 H 0.0823 0.3681 0.0387 0.104 Uiso 1 1 calc R
C36 C 0.0242(2) 0.4223(9) 0.0922(4) 0.070(4) Uani 1 1 d GD
H36 H -0.0005 0.4091 0.0493 0.084 Uiso 1 1 calc R
C37 C 0.1640(4) 0.4019(11) 0.1399(7) 0.046(3) Uani 1 1 d D
C41 C 0.4865(2) 0.4894(10) 0.1630(5) 0.084(5) Uani 1 1 d GD
N42 N 0.4667(3) 0.5228(10) 0.2307(5) 0.117(6) Uani 1 1 d GD
C43 C 0.4173(3) 0.4967(10) 0.2379(5) 0.097(6) Uani 1 1 d GD
H43 H 0.4041 0.5190 0.2832 0.116 Uiso 1 1 calc R
C44 C 0.3877(2) 0.4372(9) 0.1774(5) 0.068(4) Uani 1 1 d GD
C45 C 0.4076(3) 0.4038(10) 0.1097(5) 0.113(7) Uani 1 1 d GD
H45 H 0.3878 0.3639 0.0693 0.136 Uiso 1 1 calc R
C46 C 0.4569(3) 0.4299(11) 0.1025(5) 0.110(7) Uani 1 1 d GD
H46 H 0.4702 0.4075 0.0572 0.132 Uiso 1 1 calc R
C47 C 0.3345(4) 0.4158(10) 0.1861(8) 0.047(3) Uiso 1 1 d D
C51 C 0.4647(2) 0.0279(10) 0.3390(5) 0.092(6) Uani 1 1 d GD
C52 C 0.4396(3) 0.1095(11) 0.2879(6) 0.136(9) Uani 1 1 d GD
H52 H 0.4541 0.1375 0.2452 0.163 Uiso 1 1 calc R
C53 C 0.3928(3) 0.1494(11) 0.3007(6) 0.125(8) Uani 1 1 d GD
H53 H 0.3760 0.2040 0.2666 0.150 Uiso 1 1 calc R
C54 C 0.3711(2) 0.1075(10) 0.3646(6) 0.084(5) Uani 1 1 d GD
C55 C 0.3963(3) 0.0258(10) 0.4157(5) 0.112(7) Uani 1 1 d GD
H55 H 0.3818 -0.0022 0.4584 0.134 Uiso 1 1 calc R
N56 N 0.4430(3) -0.0140(9) 0.4029(5) 0.097(5) Uani 1 1 d GD
C57 C 0.3227(5) 0.1541(17) 0.3797(10) 0.102(7) Uani 1 1 d D

loop_
_atom_site_aniso_label
_atom_site_aniso_U_11
_atom_site_aniso_U_22
_atom_site_aniso_U_33
_atom_site_aniso_U_23
_atom_site_aniso_U_13
_atom_site_aniso_U_12
Gd1 0.0120(2) 0.1056(6) 0.0646(5) -0.0049(4) 0.0104(3) -0.0059(3)
Gd2 0.0155(3) 0.1493(8) 0.0508(5) 0.0207(5) 0.0125(3) 0.0117(3)
O1 0.021(4) 0.270(15) 0.077(8) -0.062(9) 0.011(5) -0.027(7)
O2 0.033(5) 0.112(9) 0.104(9) 0.034(7) 0.025(5) -0.009(5)
O3 0.032(4) 0.132(9) 0.075(7) 0.048(7) 0.022(5) 0.024(5)
O4 0.025(4) 0.126(8) 0.076(7) -0.036(7) 0.016(4) -0.007(5)
O5 0.047(5) 0.078(6) 0.052(6) 0.008(5) 0.011(4) 0.007(5)
O6 0.033(4) 0.145(9) 0.042(6) 0.011(6) 0.009(4) -0.022(5)
O7 0.087(9) 0.158(12) 0.207(16) -0.079(11) 0.068(10) -0.051(8)
O8 0.029(4) 0.131(9) 0.064(7) 0.025(6) 0.024(4) 0.007(5)
O9 0.042(5) 0.149(10) 0.075(8) -0.016(8) 0.023(5) -0.034(6)
O10 0.036(5) 0.104(9) 0.141(11) -0.006(8) 0.034(6) 0.019(6)
O11 0.049(6) 0.296(18) 0.070(8) -0.052(10) 0.021(6) -0.087(9)
O12 0.104(11) 0.31(2) 0.128(13) 0.034(13) 0.064(9) -0.013(12)
O13 0.087(9) 0.32(2) 0.078(9) -0.032(11) 0.042(7) -0.070(11)
O15 0.048(7) 0.54(3) 0.127(12) -0.208(17) 0.050(7) -0.092(12)
C1 0.032(6) 0.128(13) 0.050(9) 0.021(9) 0.007(6) 0.031(8)
N2 0.042(6) 0.133(11) 0.079(9) -0.001(9) 0.025(6) 0.023(7)
C3 0.028(6) 0.088(11) 0.101(12) -0.005(10) 0.018(7) 0.010(7)
C4 0.016(5) 0.098(11) 0.067(10) -0.017(9) -0.001(5) 0.016(6)
C5 0.035(7) 0.148(15) 0.079(12) -0.010(11) 0.014(7) 0.025(8)
C6 0.045(7) 0.083(11) 0.092(12) 0.024(9) 0.041(8) 0.014(7)
C7 0.034(7) 0.077(12) 0.106(14) 0.009(10) 0.039(8) 0.008(7)
C11 0.027(7) 0.23(2) 0.073(11) 0.023(13) -0.004(7) -0.040(10)
C12 0.039(7) 0.25(2) 0.104(13) -0.001(14) 0.019(8) -0.065(11)
C13 0.038(8) 0.27(3) 0.060(11) 0.005(13) 0.006(7) -0.056(12)
C14 0.021(6) 0.190(18) 0.062(10) -0.014(11) 0.003(6) -0.033(8)
C15 0.039(8) 0.28(3) 0.085(13) -0.012(16) 0.006(8) -0.059(12)
C16 0.031(6) 0.213(14) 0.080(10) 0.042(10) -0.010(6) -0.058(8)
N12 0.039(7) 0.25(2) 0.104(13) -0.001(14) 0.019(8) -0.065(11)
N16 0.031(6) 0.213(14) 0.080(10) 0.042(10) -0.010(6) -0.058(8)
C17 0.018(6) 0.28(3) 0.067(12) -0.025(15) 0.005(7) -0.040(11)
C21 0.037(7) 0.124(13) 0.050(9) 0.007(9) -0.003(6) -0.020(8)
N22 0.049(7) 0.128(11) 0.073(9) 0.015(8) 0.019(6) -0.032(7)
C23 0.038(7) 0.118(13) 0.068(10) 0.021(10) 0.011(7) -0.023(8)
C24 0.044(7) 0.102(12) 0.069(11) 0.032(10) 0.009(7) -0.008(8)
C25 0.047(8) 0.193(19) 0.067(11) 0.074(12) -0.001(7) -0.034(10)
C26 0.056(9) 0.21(2) 0.079(12) 0.075(14) -0.008(8) -0.052(11)
C27 0.042(7) 0.079(11) 0.056(10) -0.015(9) 0.017(7) -0.007(7)
C31 0.034(6) 0.104(12) 0.051(9) 0.000(9) 0.012(6) 0.018(7)
N32 0.041(6) 0.175(14) 0.069(9) -0.023(9) -0.001(6) 0.040(8)
C33 0.041(7) 0.153(16) 0.062(10) -0.018(11) -0.002(7) 0.025(9)
C34 0.015(5) 0.088(11) 0.049(8) -0.004(8) 0.002(5) 0.013(6)
C35 0.040(7) 0.165(17) 0.058(10) -0.003(10) 0.016(7) 0.024(9)
C36 0.021(5) 0.133(13) 0.052(9) -0.010(9) -0.002(5) 0.007(7)
C37 0.021(5) 0.080(11) 0.037(8) 0.005(7) 0.005(5) 0.009(6)
C41 0.032(7) 0.148(15) 0.072(11) -0.034(11) 0.004(7) -0.032(8)
N42 0.058(8) 0.237(17) 0.062(9) -0.050(10) 0.036(7) -0.073(9)
C43 0.051(8) 0.186(18) 0.055(10) -0.021(11) 0.014(7) -0.042(10)
C44 0.033(6) 0.128(13) 0.046(8) -0.010(9) 0.016(6) -0.017(7)
C45 0.034(7) 0.20(2) 0.110(15) -0.071(14) 0.016(8) -0.039(10)
C46 0.030(7) 0.202(19) 0.106(14) -0.068(14) 0.037(8) -0.036(10)
C51 0.036(7) 0.193(18) 0.053(10) 0.020(11) 0.025(7) 0.030(9)
C52 0.060(10) 0.27(3) 0.090(14) 0.082(16) 0.053(10) 0.086(13)
C53 0.062(9) 0.22(2) 0.105(14) 0.106(15) 0.044(9) 0.096(12)
C54 0.030(6) 0.165(17) 0.060(10) 0.031(11) 0.017(6) 0.013(8)
C55 0.036(7) 0.194(19) 0.118(15) 0.063(14) 0.049(9) 0.048(10)
N56 0.034(6) 0.158(13) 0.105(11) 0.048(10) 0.032(6) 0.046(7)
C57 0.056(9) 0.174(18) 0.086(12) 0.091(13) 0.045(9) 0.049(10)

loop_
_atom_type_symbol
_atom_type_description
_atom_type_scat_dispersion_real
_atom_type_scat_dispersion_imag
_atom_type_scat_source
C C 0.0033 0.0016 'International Tables Vol C Tables 4.2.6.8 and 6.1.1.4'
H H 0.0000 0.0000 'International Tables Vol C Tables 4.2.6.8 and 6.1.1.4'
N N 0.0061 0.0033 'International Tables Vol C Tables 4.2.6.8 and 6.1.1.4'
O O 0.0106 0.0060 'International Tables Vol C Tables 4.2.6.8 and 6.1.1.4'
Gd Gd -0.1653 3.9035 'International Tables Vol C Tables 4.2.6.8 and 6.1.1.4'

loop_
_geom_angle_atom_site_label_1
_geom_angle_atom_site_label_2
_geom_angle_atom_site_label_3
_geom_angle
_geom_angle_site_symmetry_1
_geom_angle_site_symmetry_3
O1 Gd1 O5 153.6(5) . .
O1 Gd1 O6 86.7(3) . .
O5 Gd1 O6 91.4(3) . .
O1 Gd1 O3 77.8(4) . .
O5 Gd1 O3 127.1(3) . .
O6 Gd1 O3 75.1(3) . .
O1 Gd1 O4 80.9(3) . .
O5 Gd1 O4 86.9(3) . .
O6 Gd1 O4 147.7(4) . .
O3 Gd1 O4 130.0(3) . .
O1 Gd1 O2 125.7(4) . .
O5 Gd1 O2 73.8(3) . .
O6 Gd1 O2 131.7(3) . .
O3 Gd1 O2 78.2(3) . .
O4 Gd1 O2 78.6(3) . .
O1 Gd1 O7 79.3(5) . .
O5 Gd1 O7 75.0(4) . .
O6 Gd1 O7 73.7(4) . .
O3 Gd1 O7 142.0(4) . .
O4 Gd1 O7 74.8(4) . .
O2 Gd1 O7 139.6(4) . .
O15 Gd2 O10 145.5(7) 4_566 .
O15 Gd2 O9 143.4(7) 4_566 .
O10 Gd2 O9 71.1(4) . .
O15 Gd2 O8 100.9(4) 4_566 .
O10 Gd2 O8 77.6(3) . .
O9 Gd2 O8 86.5(3) . .
O15 Gd2 O11 79.3(7) 4_566 .
O10 Gd2 O11 79.9(5) . .
O9 Gd2 O11 118.1(4) . .
O8 Gd2 O11 138.5(4) . .
O15 Gd2 O14 79.5(4) 4_566 .
O10 Gd2 O14 121.0(4) . .
O9 Gd2 O14 75.0(3) . .
O8 Gd2 O14 145.8(4) . .
O11 Gd2 O14 75.5(4) . .
O15 Gd2 O13 73.1(7) 4_566 .
O10 Gd2 O13 73.9(5) . .
O9 Gd2 O13 141.6(4) . .
O8 Gd2 O13 70.9(4) . .
O11 Gd2 O13 69.5(4) . .
O14 Gd2 O13 138.7(4) . .
O15 Gd2 O12 73.3(7) 4_566 .
O10 Gd2 O12 135.8(4) . .
O9 Gd2 O12 75.0(4) . .
O8 Gd2 O12 72.7(4) . .
O11 Gd2 O12 142.5(5) . .
O14 Gd2 O12 74.8(4) . .
O13 Gd2 O12 123.6(5) . .
C17 O1 Gd1 158.5(16) . .
C27 O2 Gd1 115.7(10) . .
C57 O3 Gd1 139.4(11) . .
C7 O4 Gd1 131.3(10) . .
C37 O5 Gd1 144.8(9) . .
C47 O6 Gd1 139.3(9) . .
C37 O8 Gd2 134.9(8) 4_566 .
C27 O9 Gd2 167.9(11) . .
C7 O10 Gd2 149.2(11) . .
C17 O11 Gd2 119.5(10) . .
C57 O14 Gd2 138.0(10) . .
C47 O15 Gd2 162.9(18) . 4_565
N2 C1 C6 120.0 . .
N2 C1 C1 119.8(9) . 3_566
C6 C1 C1 120.1(9) . 3_566
C1 N2 C3 120.0 . .
C4 C3 N2 120.0 . .
C5 C4 C3 120.0 . .
C5 C4 C7 119.0(9) . .
C3 C4 C7 121.0(9) . .
C4 C5 C6 120.0 . .
C5 C6 C1 120.0 . .
O4 C7 O10 126.2(12) . .
O4 C7 C4 117.9(14) . .
O10 C7 C4 115.8(12) . .
C11 C11 C12 123.3(9) 3_666 .
C11 C11 C16 116.7(9) 3_666 .
C12 C11 C16 120.0 . .
C13 C12 C11 120.0 . .
C12 C13 C14 120.0 . .
C15 C14 C13 120.0 . .
C15 C14 C17 117.6(10) . .
C13 C14 C17 122.2(10) . .
C14 C15 C16 120.0 . .
C15 C16 C11 120.0 . .
O11 C17 O1 128.9(13) . .
O11 C17 C14 115.3(14) . .
O1 C17 C14 115.8(15) . .
C31 C21 N22 115.5(6) 2_545 .
C31 C21 C26 123.9(6) 2_545 .
N22 C21 C26 120.0 . .
C21 N22 C23 120.0 . .
C24 C23 N22 120.0 . .
C25 C24 C23 120.0 . .
C25 C24 C27 119.0(9) . .
C23 C24 C27 120.8(9) . .
C24 C25 C26 120.0 . .
C25 C26 C21 120.0 . .
O9 C27 O2 125.0(13) . .
O9 C27 C24 116.0(13) . .
O2 C27 C24 119.0(13) . .
C21 C31 N32 116.3(6) 2 .
C21 C31 C36 123.1(6) 2 .
N32 C31 C36 120.0 . .
C31 N32 C33 120.0 . .
C34 C33 N32 120.0 . .
C35 C34 C33 120.0 . .
C35 C34 C37 119.3(7) . .
C33 C34 C37 120.5(7) . .
C34 C35 C36 120.0 . .
C35 C36 C31 120.0 . .
O8 C37 O5 124.0(10) 4_565 .
O8 C37 C34 119.5(10) 4_565 .
O5 C37 C34 116.5(10) . .
N42 C41 C46 120.0 . .
N42 C41 C51 114.1(6) . 2_655
C46 C41 C51 125.8(6) . 2_655
C41 N42 C43 120.0 . .
N42 C43 C44 120.0 . .
C45 C44 C43 120.0 . .
C45 C44 C47 121.9(7) . .
C43 C44 C47 118.1(7) . .
C44 C45 C46 120.0 . .
C45 C46 C41 120.0 . .
O6 C47 O15 123.4(12) . .
O6 C47 C44 121.3(12) . .
O15 C47 C44 115.2(11) . .
C52 C51 N56 120.0 . .
C52 C51 C41 125.4(7) . 2_645
N56 C51 C41 114.3(6) . 2_645
C53 C52 C51 120.0 . .
C54 C53 C52 120.0 . .
C53 C54 C55 120.0 . .
C53 C54 C57 119.5(8) . .
C55 C54 C57 120.4(8) . .
C54 C55 N56 120.0 . .
C55 N56 C51 120.0 . .
O3 C57 O14 127.4(13) . .
O3 C57 C54 117.8(11) . .
O14 C57 C54 114.7(13) . .

loop_
_geom_bond_atom_site_label_1
_geom_bond_atom_site_label_2
_geom_bond_distance
_geom_bond_site_symmetry_2
Gd1 O1 2.273(11) .
Gd1 O5 2.282(9) .
Gd1 O6 2.365(7) .
Gd1 O3 2.366(10) .
Gd1 O4 2.391(8) .
Gd1 O2 2.422(9) .
Gd1 O7 2.444(13) .
Gd2 O15 2.291(12) 4_566
Gd2 O10 2.342(11) .
Gd2 O9 2.356(12) .
Gd2 O8 2.358(7) .
Gd2 O11 2.368(12) .
Gd2 O14 2.436(10) .
Gd2 O13 2.518(13) .
Gd2 O12 2.66(2) .
O1 C17 1.24(2) .
O2 C27 1.221(16) .
O3 C57 1.242(16) .
O4 C7 1.230(17) .
O5 C37 1.282(14) .
O6 C47 1.204(14) .
O8 C37 1.217(13) 4_566
O9 C27 1.210(16) .
O10 C7 1.263(18) .
O11 C17 1.23(2) .
O14 C57 1.275(16) .
O15 C47 1.221(17) .
O15 Gd2 2.291(12) 4_565
C1 N2 1.3900 .
C1 C6 1.3900 .
C1 C1 1.397(9) 3_566
N2 C3 1.3900 .
C3 C4 1.3900 .
C4 C5 1.3900 .
C4 C7 1.504(12) .
C5 C6 1.3900 .
C11 C11 1.374(10) 3_666
C11 C12 1.3900 .
C11 C16 1.3900 .
C12 C13 1.3900 .
C13 C14 1.3900 .
C14 C15 1.3900 .
C14 C17 1.481(13) .
C15 C16 1.3900 .
C21 C31 1.390(7) 2_545
C21 N22 1.3900 .
C21 C26 1.3900 .
N22 C23 1.3900 .
C23 C24 1.3900 .
C24 C25 1.3900 .
C24 C27 1.466(14) .
C25 C26 1.3900 .
C31 C21 1.390(7) 2
C31 N32 1.3900 .
C31 C36 1.3900 .
N32 C33 1.3900 .
C33 C34 1.3900 .
C34 C35 1.3900 .
C34 C37 1.482(11) .
C35 C36 1.3900 .
C37 O8 1.217(13) 4_565
C41 N42 1.3900 .
C41 C46 1.3900 .
C41 C51 1.396(7) 2_655
N42 C43 1.3900 .
C43 C44 1.3900 .
C44 C45 1.3900 .
C44 C47 1.487(12) .
C45 C46 1.3900 .
C51 C52 1.3900 .
C51 N56 1.3900 .
C51 C41 1.396(7) 2_645
C52 C53 1.3900 .
C53 C54 1.3900 .
C54 C55 1.3900 .
C54 C57 1.469(14) .
C55 N56 1.3900 .

loop_
_platon_squeeze_void_nr
_platon_squeeze_void_average_x
_platon_squeeze_void_average_y
_platon_squeeze_void_average_z
_platon_squeeze_void_volume
_platon_squeeze_void_count_electrons
_platon_squeeze_void_content
1 0.250 -0.250 0.206 1050 277 ' '
2 0.750 0.250 0.825 1050 278 ' '
